data_2229881
loop_
_publ_author_name
'Zhang, Yu'
'Zhang, Yi-Nan'
'Liu, Ming-Ming'
'Ryu, Kum-Chol'
'Ye, De-Yong'

_publ_section_title
;
 (<i>E</i>)-3-(8-Benzyloxy-2,3-dihydro-1,4-benzodioxin-6-yl)-1-[2-hydroxy-4,6-bis(methoxymethoxy)phenyl]prop-2-en-1-one
;
_journal_coeditor_code XU5171
_journal_issue 4
_journal_name_full 'Acta Crystallographica Section E'
_journal_page_first o912
_journal_page_last o913
_journal_paper_doi 10.1107/S160053681100924X
_journal_volume 67
_journal_year 2011
_chemical_formula_iupac 'C28 H28 O9'
_chemical_formula_moiety 'C28 H28 O9'
_chemical_formula_sum 'C28 H28 O9'
_chemical_formula_weight 508.50
_chemical_name_systematic
;
(<i>E</i>)-3-(8-Benzyloxy-2,3-dihydro-1,4-benzodioxin-6-yl)-
1-[2-hydroxy-4,6-bis(methoxymethoxy)phenyl]prop-2-en-1-one
;
_space_group_IT_number 2
_symmetry_cell_setting triclinic
_symmetry_space_group_name_Hall '-P 1'
_symmetry_space_group_name_H-M 'P -1'
_atom_sites_solution_hydrogens geom
_atom_sites_solution_primary direct
_atom_sites_solution_secondary difmap
_audit_creation_method SHELXL-97
_cell_angle_alpha 72.752(5)
_cell_angle_beta 84.269(5)
_cell_angle_gamma 70.601(5)
_cell_formula_units_Z 2
_cell_length_a 8.149(4)
_cell_length_b 11.744(5)
_cell_length_c 14.439(7)
_cell_measurement_reflns_used 847
_cell_measurement_temperature 294(2)
_cell_measurement_theta_max 27.124
_cell_measurement_theta_min 2.649
_cell_volume 1244.8(10)
_computing_cell_refinement 'SAINT (Bruker, 2001)'
_computing_data_collection 'SMART (Bruker, 2001)'
_computing_data_reduction 'SAINT (Bruker, 2001)'
_computing_molecular_graphics 'SHELXTL (Sheldrick, 2008)'
_computing_publication_material 'SHELXTL (Sheldrick, 2008)'
_computing_structure_refinement 'SHELXTL (Sheldrick, 2008)'
_computing_structure_solution 'SHELXTL (Sheldrick, 2008)'
_diffrn_ambient_temperature 294(2)
_diffrn_measured_fraction_theta_full 0.973
_diffrn_measured_fraction_theta_max 0.973
_diffrn_measurement_device_type 'Bruker CCD 1000 area-detector'
_diffrn_measurement_method '\f and \w'
_diffrn_radiation_monochromator graphite
_diffrn_radiation_source 'sealed tube'
_diffrn_radiation_type 'Mo K\a'
_diffrn_radiation_wavelength 0.71073
_diffrn_reflns_av_R_equivalents 0.0263
_diffrn_reflns_av_sigmaI/netI 0.0348
_diffrn_reflns_limit_h_max 10
_diffrn_reflns_limit_h_min -9
_diffrn_reflns_limit_k_max 12
_diffrn_reflns_limit_k_min -14
_diffrn_reflns_limit_l_max 17
_diffrn_reflns_limit_l_min -17
_diffrn_reflns_number 5687
_diffrn_reflns_theta_full 26.01
_diffrn_reflns_theta_max 26.01
_diffrn_reflns_theta_min 1.48
_diffrn_standards_number 0
_exptl_absorpt_coefficient_mu 0.102
_exptl_absorpt_correction_T_max 0.9820
_exptl_absorpt_correction_T_min 0.9653
_exptl_absorpt_correction_type multi-scan
_exptl_absorpt_process_details '(SADABS; Sheldrick, 1996)'
_exptl_crystal_colour orange
_exptl_crystal_density_diffrn 1.357
_exptl_crystal_density_method 'not measured'
_exptl_crystal_description block
_exptl_crystal_F_000 536
_exptl_crystal_size_max 0.35
_exptl_crystal_size_mid 0.25
_exptl_crystal_size_min 0.18
_refine_diff_density_max 0.600
_refine_diff_density_min -0.207
_refine_ls_extinction_method none
_refine_ls_goodness_of_fit_ref 1.019
_refine_ls_hydrogen_treatment constr
_refine_ls_matrix_type full
_refine_ls_number_parameters 353
_refine_ls_number_reflns 4774
_refine_ls_number_restraints 0
_refine_ls_restrained_S_all 1.019
_refine_ls_R_factor_all 0.0820
_refine_ls_R_factor_gt 0.0607
_refine_ls_shift/su_max 0.000
_refine_ls_shift/su_mean 0.000
_refine_ls_structure_factor_coef Fsqd
_refine_ls_weighting_details 'calc w=1/[\s^2^(Fo^2^)+(0.1260P)^2^] where P=(Fo^2^+2Fc^2^)/3'
_refine_ls_weighting_scheme calc
_refine_ls_wR_factor_gt 0.1784
_refine_ls_wR_factor_ref 0.1946
_reflns_number_gt 3239
_reflns_number_total 4774
_reflns_threshold_expression I>2\s(I)
_cod_data_source_file xu5171.cif
_cod_data_source_block I
_cod_original_cell_volume 1244.7(10)
_cod_database_code 2229881
_cod_database_fobs_code 2229881

loop_
_symmetry_equiv_pos_as_xyz
'x, y, z'
'-x, -y, -z'

loop_
_atom_site_type_symbol
_atom_site_label
_atom_site_fract_x
_atom_site_fract_y
_atom_site_fract_z
_atom_site_U_iso_or_equiv
_atom_site_adp_type
_atom_site_calc_flag
_atom_site_refinement_flags
_atom_site_occupancy
_atom_site_disorder_assembly
_atom_site_disorder_group
O O1 -0.02313(19) 0.61404(14) 0.91280(12) 0.0582(5) Uani d . 1 . .
O O2 -0.2521(2) 0.86192(14) 0.83479(12) 0.0597(5) Uani d . 1 . .
O O3 0.29103(19) 0.54252(13) 0.84269(11) 0.0558(5) Uani d . 1 A .
O O4 0.3240(2) 1.09630(15) 0.44508(13) 0.0642(5) Uani d . 1 . .
O O5 -0.1587(2) 1.65623(15) 0.28563(12) 0.0647(5) Uani d . 1 . .
O O6 -0.2044(3) 1.83191(15) 0.15912(13) 0.0736(5) Uani d . 1 . .
O O7 -0.1328(2) 1.30029(15) 0.55058(12) 0.0659(5) Uani d . 1 . .
O O8 -0.4304(3) 1.35542(18) 0.53966(16) 0.0848(6) Uani d . 1 . .
O O9 0.3228(2) 1.28722(16) 0.31656(13) 0.0668(5) Uani d . 1 . .
H H9C 0.3572 1.2137 0.3494 0.100 Uiso calc R 1 . .
C C1 -0.172(2) 0.6699(16) 0.9639(10) 0.086(4) Uani d P 0.463(18) A 1
H H1A -0.2494 0.6200 0.9719 0.103 Uiso calc PR 0.463(18) A 1
H H1B -0.1333 0.6586 1.0283 0.103 Uiso calc PR 0.463(18) A 1
C C2 -0.2644(15) 0.7837(9) 0.9331(7) 0.057(2) Uani d P 0.463(18) A 1
H H2A -0.2440 0.8268 0.9765 0.069 Uiso calc PR 0.463(18) A 1
H H2B -0.3847 0.7855 0.9424 0.069 Uiso calc PR 0.463(18) A 1
C C1' -0.2038(13) 0.6528(9) 0.9316(8) 0.054(2) Uani d P 0.537(18) A 2
H H1'1 -0.2492 0.5982 0.9103 0.065 Uiso calc PR 0.537(18) A 2
H H1'2 -0.2150 0.6304 1.0017 0.065 Uiso calc PR 0.537(18) A 2
C C2' -0.3120(14) 0.7637(13) 0.9008(13) 0.110(5) Uani d P 0.537(18) A 2
H H2'1 -0.3615 0.7923 0.9570 0.132 Uiso calc PR 0.537(18) A 2
H H2'2 -0.4062 0.7567 0.8690 0.132 Uiso calc PR 0.537(18) A 2
C C3 -0.0883(3) 0.82076(19) 0.79882(16) 0.0448(5) Uani d . 1 A .
C C4 0.0230(3) 0.69963(18) 0.83660(15) 0.0443(5) Uani d . 1 A .
C C5 0.1907(3) 0.66401(18) 0.79889(16) 0.0451(5) Uani d . 1 . .
C C6 0.2440(3) 0.74792(19) 0.72391(16) 0.0474(5) Uani d . 1 A .
H H6A 0.3559 0.7236 0.6991 0.057 Uiso calc R 1 . .
C C7 0.1314(3) 0.86943(18) 0.68465(15) 0.0432(5) Uani d . 1 . .
C C8 -0.0349(3) 0.90484(19) 0.72278(16) 0.0458(5) Uani d . 1 A .
H H8A -0.1109 0.9854 0.6971 0.055 Uiso calc R 1 . .
C C9 0.4658(3) 0.5063(2) 0.8107(2) 0.0668(7) Uani d . 1 . .
H H9A 0.5240 0.5615 0.8209 0.080 Uiso calc R 1 A .
H H9B 0.4686 0.5137 0.7419 0.080 Uiso calc R 1 . .
C C10 0.5581(3) 0.3732(2) 0.86577(16) 0.0493(6) Uani d . 1 A .
C C11 0.5419(3) 0.2761(2) 0.83868(17) 0.0581(6) Uani d . 1 . .
H H11A 0.4675 0.2931 0.7880 0.070 Uiso calc R 1 A .
C C12 0.6339(4) 0.1524(2) 0.8848(2) 0.0697(7) Uani d . 1 A .
H H12A 0.6209 0.0874 0.8651 0.084 Uiso calc R 1 . .
C C13 0.7425(4) 0.1264(2) 0.9585(2) 0.0699(8) Uani d . 1 . .
H H13A 0.8061 0.0434 0.9885 0.084 Uiso calc R 1 A .
C C14 0.7594(4) 0.2206(3) 0.9891(2) 0.0758(8) Uani d . 1 A .
H H14A 0.8328 0.2021 1.0406 0.091 Uiso calc R 1 . .
C C15 0.6664(3) 0.3454(2) 0.9430(2) 0.0663(7) Uani d . 1 . .
H H15A 0.6772 0.4100 0.9642 0.080 Uiso calc R 1 A .
C C16 0.1943(3) 0.95607(19) 0.60541(15) 0.0453(5) Uani d . 1 A .
H H16A 0.3115 0.9287 0.5893 0.054 Uiso calc R 1 . .
C C17 0.1011(3) 1.06911(19) 0.55476(16) 0.0478(5) Uani d . 1 . .
H H17A -0.0167 1.0994 0.5686 0.057 Uiso calc R 1 A .
C C18 0.1795(3) 1.1487(2) 0.47661(16) 0.0458(5) Uani d . 1 A .
C C19 0.0915(3) 1.28298(19) 0.43388(15) 0.0431(5) Uani d . 1 . .
C C20 -0.0676(3) 1.35676(19) 0.46461(15) 0.0461(5) Uani d . 1 A .
C C21 -0.1479(3) 1.4795(2) 0.41326(16) 0.0510(6) Uani d . 1 . .
H H21A -0.2552 1.5247 0.4335 0.061 Uiso calc R 1 A .
C C22 -0.0687(3) 1.53574(19) 0.33120(16) 0.0487(5) Uani d . 1 A .
C C23 0.0905(3) 1.4708(2) 0.30072(16) 0.0528(6) Uani d . 1 . .
H H23A 0.1448 1.5100 0.2470 0.063 Uiso calc R 1 A .
C C24 0.1693(3) 1.3463(2) 0.35090(15) 0.0473(5) Uani d . 1 A .
C C25 -0.0851(4) 1.7180(3) 0.19855(19) 0.0734(8) Uani d . 1 . .
H H25A 0.0211 1.7290 0.2134 0.088 Uiso calc R 1 . .
H H25B -0.0575 1.6677 0.1531 0.088 Uiso calc R 1 . .
C C26 -0.2259(6) 1.9197(3) 0.2108(3) 0.1194(14) Uani d . 1 . .
H H26A -0.3122 1.9971 0.1795 0.179 Uiso calc R 1 . .
H H26B -0.1174 1.9344 0.2126 0.179 Uiso calc R 1 . .
H H26C -0.2627 1.8876 0.2758 0.179 Uiso calc R 1 . .
C C27 -0.2982(3) 1.3618(2) 0.5841(2) 0.0680(7) Uani d . 1 . .
H H27A -0.3059 1.3242 0.6533 0.082 Uiso calc R 1 . .
H H27B -0.3094 1.4495 0.5740 0.082 Uiso calc R 1 . .
C C28 -0.4456(5) 1.2299(3) 0.5652(3) 0.0982(11) Uani d . 1 . .
H H28A -0.5417 1.2315 0.5308 0.147 Uiso calc R 1 . .
H H28B -0.4649 1.2023 0.6337 0.147 Uiso calc R 1 . .
H H28C -0.3402 1.1729 0.5478 0.147 Uiso calc R 1 . .

loop_
_atom_site_aniso_label
_atom_site_aniso_U_11
_atom_site_aniso_U_22
_atom_site_aniso_U_33
_atom_site_aniso_U_12
_atom_site_aniso_U_13
_atom_site_aniso_U_23
O1 0.0523(10) 0.0408(9) 0.0614(10) -0.0101(7) 0.0183(7) 0.0037(7)
O2 0.0496(9) 0.0402(9) 0.0694(11) -0.0047(7) 0.0203(8) -0.0036(7)
O3 0.0429(9) 0.0350(8) 0.0643(10) -0.0012(6) 0.0149(7) 0.0053(7)
O4 0.0442(9) 0.0503(10) 0.0700(11) -0.0021(7) 0.0110(8) 0.0056(8)
O5 0.0641(11) 0.0434(9) 0.0637(11) -0.0075(8) 0.0032(8) 0.0065(8)
O6 0.0993(15) 0.0432(10) 0.0642(11) -0.0155(9) -0.0202(10) 0.0038(8)
O7 0.0589(10) 0.0522(10) 0.0613(10) -0.0085(8) 0.0240(8) 0.0028(8)
O8 0.0620(12) 0.0685(13) 0.1118(17) -0.0101(10) 0.0126(11) -0.0240(12)
O9 0.0468(10) 0.0562(10) 0.0720(11) -0.0076(8) 0.0192(8) 0.0028(8)
C1 0.064(7) 0.089(8) 0.065(7) -0.001(5) 0.024(5) 0.003(5)
C2 0.043(5) 0.047(4) 0.061(5) -0.006(3) 0.025(3) -0.003(3)
C1' 0.042(3) 0.043(3) 0.060(5) -0.013(2) 0.016(4) 0.007(3)
C2' 0.053(5) 0.092(7) 0.125(10) -0.012(4) 0.027(5) 0.036(7)
C3 0.0383(11) 0.0347(11) 0.0536(13) -0.0068(9) 0.0085(9) -0.0094(9)
C4 0.0463(12) 0.0347(11) 0.0464(12) -0.0138(9) 0.0078(9) -0.0051(9)
C5 0.0432(12) 0.0310(10) 0.0515(13) -0.0066(9) 0.0063(9) -0.0054(9)
C6 0.0399(11) 0.0366(11) 0.0544(13) -0.0068(9) 0.0099(9) -0.0056(9)
C7 0.0433(12) 0.0352(11) 0.0464(12) -0.0114(9) 0.0033(9) -0.0067(9)
C8 0.0437(12) 0.0295(10) 0.0533(13) -0.0056(9) 0.0052(9) -0.0041(9)
C9 0.0472(14) 0.0437(13) 0.0808(18) -0.0031(11) 0.0211(12) 0.0047(12)
C10 0.0377(11) 0.0393(12) 0.0558(14) -0.0047(9) 0.0124(10) -0.0038(10)
C11 0.0586(15) 0.0560(15) 0.0532(14) -0.0139(12) 0.0013(11) -0.0113(11)
C12 0.083(2) 0.0442(14) 0.0769(18) -0.0134(13) 0.0072(15) -0.0205(13)
C13 0.0599(16) 0.0448(14) 0.0790(19) 0.0017(12) 0.0042(14) -0.0014(13)
C14 0.0631(18) 0.077(2) 0.0727(18) -0.0190(15) -0.0193(14) 0.0036(15)
C15 0.0725(18) 0.0574(16) 0.0744(18) -0.0275(13) 0.0030(14) -0.0194(13)
C16 0.0419(12) 0.0372(11) 0.0493(13) -0.0102(9) 0.0057(9) -0.0056(9)
C17 0.0381(11) 0.0385(11) 0.0556(13) -0.0096(9) 0.0052(9) -0.0011(10)
C18 0.0373(11) 0.0435(12) 0.0479(12) -0.0107(9) 0.0007(9) -0.0031(9)
C19 0.0356(11) 0.0407(11) 0.0451(12) -0.0105(9) 0.0012(9) -0.0030(9)
C20 0.0430(12) 0.0420(12) 0.0461(12) -0.0138(9) 0.0065(9) -0.0037(9)
C21 0.0439(12) 0.0424(12) 0.0542(14) -0.0050(10) 0.0072(10) -0.0074(10)
C22 0.0504(13) 0.0365(11) 0.0495(13) -0.0112(10) -0.0042(10) 0.0003(9)
C23 0.0500(13) 0.0469(13) 0.0483(13) -0.0153(11) 0.0071(10) 0.0035(10)
C24 0.0389(12) 0.0475(13) 0.0492(13) -0.0153(10) 0.0058(9) -0.0047(10)
C25 0.0837(19) 0.0560(16) 0.0585(16) -0.0155(14) -0.0043(13) 0.0096(12)
C26 0.211(5) 0.061(2) 0.090(2) -0.051(2) -0.006(3) -0.0159(18)
C27 0.0657(18) 0.0594(16) 0.0700(17) -0.0178(13) 0.0291(14) -0.0172(13)
C28 0.090(2) 0.082(2) 0.130(3) -0.0292(18) 0.019(2) -0.044(2)

loop_
_atom_type_symbol
_atom_type_description
_atom_type_scat_dispersion_real
_atom_type_scat_dispersion_imag
_atom_type_scat_source
C C 0.0033 0.0016 'International Tables Vol C Tables 4.2.6.8 and 6.1.1.4'
H H 0.0000 0.0000 'International Tables Vol C Tables 4.2.6.8 and 6.1.1.4'
O O 0.0106 0.0060 'International Tables Vol C Tables 4.2.6.8 and 6.1.1.4'

loop_
_geom_angle_atom_site_label_1
_geom_angle_atom_site_label_2
_geom_angle_atom_site_label_3
_geom_angle_site_symmetry_1
_geom_angle_site_symmetry_3
_geom_angle
_geom_angle_publ_flag
C4 O1 C1' . . 112.0(4) ?
C4 O1 C1 . . 113.1(6) ?
C1' O1 C1 . . 26.9(7) ?
C3 O2 C2' . . 114.7(5) ?
C3 O2 C2 . . 110.1(5) ?
C2' O2 C2 . . 30.5(7) ?
C5 O3 C9 . . 116.05(16) ?
C22 O5 C25 . . 117.68(19) ?
C25 O6 C26 . . 113.9(3) ?
C20 O7 C27 . . 120.56(18) ?
C27 O8 C28 . . 113.5(2) ?
C24 O9 H9C . . 109.5 ?
C2 C1 O1 . . 122.3(10) ?
C2 C1 H1A . . 106.8 ?
O1 C1 H1A . . 106.8 ?
C2 C1 H1B . . 106.8 ?
O1 C1 H1B . . 106.8 ?
H1A C1 H1B . . 106.6 ?
C1 C2 O2 . . 123.6(9) ?
C1 C2 H2A . . 106.4 ?
O2 C2 H2A . . 106.4 ?
C1 C2 H2B . . 106.4 ?
O2 C2 H2B . . 106.4 ?
H2A C2 H2B . . 106.5 ?
C2' C1' O1 . . 126.8(8) ?
C2' C1' H1'1 . . 105.6 ?
O1 C1' H1'1 . . 105.6 ?
C2' C1' H1'2 . . 105.6 ?
O1 C1' H1'2 . . 105.6 ?
H1'1 C1' H1'2 . . 106.1 ?
C1' C2' O2 . . 119.3(8) ?
C1' C2' H2'1 . . 107.5 ?
O2 C2' H2'1 . . 107.5 ?
C1' C2' H2'2 . . 107.5 ?
O2 C2' H2'2 . . 107.5 ?
H2'1 C2' H2'2 . . 107.0 ?
O2 C3 C8 . . 117.66(18) ?
O2 C3 C4 . . 122.02(18) ?
C8 C3 C4 . . 120.32(18) ?
O1 C4 C3 . . 122.35(18) ?
O1 C4 C5 . . 118.11(18) ?
C3 C4 C5 . . 119.49(18) ?
C6 C5 O3 . . 125.25(18) ?
C6 C5 C4 . . 120.08(19) ?
O3 C5 C4 . . 114.67(17) ?
C5 C6 C7 . . 120.63(19) ?
C5 C6 H6A . . 119.7 ?
C7 C6 H6A . . 119.7 ?
C8 C7 C6 . . 119.15(18) ?
C8 C7 C16 . . 122.12(19) ?
C6 C7 C16 . . 118.73(19) ?
C3 C8 C7 . . 120.32(19) ?
C3 C8 H8A . . 119.8 ?
C7 C8 H8A . . 119.8 ?
O3 C9 C10 . . 109.76(17) ?
O3 C9 H9A . . 109.7 ?
C10 C9 H9A . . 109.7 ?
O3 C9 H9B . . 109.7 ?
C10 C9 H9B . . 109.7 ?
H9A C9 H9B . . 108.2 ?
C11 C10 C15 . . 118.2(2) ?
C11 C10 C9 . . 120.4(2) ?
C15 C10 C9 . . 121.4(2) ?
C10 C11 C12 . . 121.4(3) ?
C10 C11 H11A . . 119.3 ?
C12 C11 H11A . . 119.3 ?
C13 C12 C11 . . 119.9(2) ?
C13 C12 H12A . . 120.0 ?
C11 C12 H12A . . 120.0 ?
C12 C13 C14 . . 120.4(3) ?
C12 C13 H13A . . 119.8 ?
C14 C13 H13A . . 119.8 ?
C13 C14 C15 . . 119.8(3) ?
C13 C14 H14A . . 120.1 ?
C15 C14 H14A . . 120.1 ?
C10 C15 C14 . . 120.2(2) ?
C10 C15 H15A . . 119.9 ?
C14 C15 H15A . . 119.9 ?
C17 C16 C7 . . 126.4(2) ?
C17 C16 H16A . . 116.8 ?
C7 C16 H16A . . 116.8 ?
C16 C17 C18 . . 121.5(2) ?
C16 C17 H17A . . 119.2 ?
C18 C17 H17A . . 119.2 ?
O4 C18 C19 . . 119.96(18) ?
O4 C18 C17 . . 117.31(19) ?
C19 C18 C17 . . 122.70(18) ?
C20 C19 C24 . . 115.78(19) ?
C20 C19 C18 . . 126.62(18) ?
C24 C19 C18 . . 117.56(18) ?
O7 C20 C21 . . 122.18(19) ?
O7 C20 C19 . . 115.90(18) ?
C21 C20 C19 . . 121.86(19) ?
C20 C21 C22 . . 119.9(2) ?
C20 C21 H21A . . 120.0 ?
C22 C21 H21A . . 120.0 ?
O5 C22 C23 . . 123.9(2) ?
O5 C22 C21 . . 115.3(2) ?
C23 C22 C21 . . 120.8(2) ?
C22 C23 C24 . . 119.27(19) ?
C22 C23 H23A . . 120.4 ?
C24 C23 H23A . . 120.4 ?
O9 C24 C23 . . 116.51(18) ?
O9 C24 C19 . . 121.29(19) ?
C23 C24 C19 . . 122.19(19) ?
O6 C25 O5 . . 107.9(2) ?
O6 C25 H25A . . 110.1 ?
O5 C25 H25A . . 110.1 ?
O6 C25 H25B . . 110.1 ?
O5 C25 H25B . . 110.1 ?
H25A C25 H25B . . 108.4 ?
O6 C26 H26A . . 109.5 ?
O6 C26 H26B . . 109.5 ?
H26A C26 H26B . . 109.5 ?
O6 C26 H26C . . 109.5 ?
H26A C26 H26C . . 109.5 ?
H26B C26 H26C . . 109.5 ?
O8 C27 O7 . . 113.2(2) ?
O8 C27 H27A . . 108.9 ?
O7 C27 H27A . . 108.9 ?
O8 C27 H27B . . 108.9 ?
O7 C27 H27B . . 108.9 ?
H27A C27 H27B . . 107.8 ?
O8 C28 H28A . . 109.5 ?
O8 C28 H28B . . 109.5 ?
H28A C28 H28B . . 109.5 ?
O8 C28 H28C . . 109.5 ?
H28A C28 H28C . . 109.5 ?
H28B C28 H28C . . 109.5 ?

loop_
_geom_bond_atom_site_label_1
_geom_bond_atom_site_label_2
_geom_bond_site_symmetry_2
_geom_bond_distance
_geom_bond_publ_flag
O1 C4 . 1.369(2) ?
O1 C1' . 1.413(10) ?
O1 C1 . 1.425(14) ?
O2 C3 . 1.366(2) ?
O2 C2' . 1.452(11) ?
O2 C2 . 1.458(10) ?
O3 C5 . 1.377(2) ?
O3 C9 . 1.416(3) ?
O4 C18 . 1.245(2) ?
O5 C22 . 1.352(3) ?
O5 C25 . 1.437(3) ?
O6 C25 . 1.362(3) ?
O6 C26 . 1.400(4) ?
O7 C20 . 1.370(2) ?
O7 C27 . 1.415(3) ?
O8 C27 . 1.341(3) ?
O8 C28 . 1.455(4) ?
O9 C24 . 1.340(2) ?
O9 H9C . 0.8200 ?
C1 C2 . 1.264(19) ?
C1 H1A . 0.9700 ?
C1 H1B . 0.9700 ?
C2 H2A . 0.9700 ?
C2 H2B . 0.9700 ?
C1' C2' . 1.282(15) ?
C1' H1'1 . 0.9700 ?
C1' H1'2 . 0.9700 ?
C2' H2'1 . 0.9700 ?
C2' H2'2 . 0.9700 ?
C3 C8 . 1.384(3) ?
C3 C4 . 1.388(3) ?
C4 C5 . 1.395(3) ?
C5 C6 . 1.374(3) ?
C6 C7 . 1.398(3) ?
C6 H6A . 0.9300 ?
C7 C8 . 1.388(3) ?
C7 C16 . 1.465(3) ?
C8 H8A . 0.9300 ?
C9 C10 . 1.497(3) ?
C9 H9A . 0.9700 ?
C9 H9B . 0.9700 ?
C10 C11 . 1.358(3) ?
C10 C15 . 1.384(3) ?
C11 C12 . 1.385(3) ?
C11 H11A . 0.9300 ?
C12 C13 . 1.350(4) ?
C12 H12A . 0.9300 ?
C13 C14 . 1.357(4) ?
C13 H13A . 0.9300 ?
C14 C15 . 1.396(4) ?
C14 H14A . 0.9300 ?
C15 H15A . 0.9300 ?
C16 C17 . 1.319(3) ?
C16 H16A . 0.9300 ?
C17 C18 . 1.477(3) ?
C17 H17A . 0.9300 ?
C18 C19 . 1.464(3) ?
C19 C20 . 1.413(3) ?
C19 C24 . 1.422(3) ?
C20 C21 . 1.375(3) ?
C21 C22 . 1.387(3) ?
C21 H21A . 0.9300 ?
C22 C23 . 1.373(3) ?
C23 C24 . 1.384(3) ?
C23 H23A . 0.9300 ?
C25 H25A . 0.9700 ?
C25 H25B . 0.9700 ?
C26 H26A . 0.9600 ?
C26 H26B . 0.9600 ?
C26 H26C . 0.9600 ?
C27 H27A . 0.9700 ?
C27 H27B . 0.9700 ?
C28 H28A . 0.9600 ?
C28 H28B . 0.9600 ?
C28 H28C . 0.9600 ?

loop_
_geom_hbond_atom_site_label_D
_geom_hbond_atom_site_label_H
_geom_hbond_atom_site_label_A
_geom_hbond_site_symmetry_A
_geom_hbond_distance_DH
_geom_hbond_distance_HA
_geom_hbond_distance_DA
_geom_hbond_angle_DHA
O9 H9C O4 . 0.82 1.71 2.448(2) 149
C6 H6A O9 2_676 0.93 2.57 3.426(3) 154
C21 H21A O8 2_486 0.93 2.53 3.453(3) 169
